data_1515536
loop_
_publ_author_name
'Parr, Brendan T.'
'Li, Zhanjie'
'Davies, Huw M. L.'

_publ_section_title
;
 Asymmetric Synthesis of Highly Functionalized Cyclopentanes by a Rhodium-
 and Scandium-Catalyzed Five-Step Domino Sequence.
;
_journal_issue 12
_journal_name_full 'Chemical science (Royal Society of Chemistry : 2010)'
_journal_page_first 2378
_journal_page_last 2382
_journal_paper_doi 10.1039/C1SC00434D
_journal_volume 2
_journal_year 2011
_chemical_absolute_configuration ad
_chemical_formula_sum 'C17 H21 Br O3'
_chemical_formula_weight 353.25
_chemical_name_systematic
;
?
;
_space_group_IT_number 19
_symmetry_cell_setting orthorhombic
_symmetry_space_group_name_Hall 'P 2ac 2ab'
_symmetry_space_group_name_H-M 'P 21 21 21'
_atom_sites_solution_hydrogens geom
_atom_sites_solution_primary direct
_atom_sites_solution_secondary difmap
_audit_creation_method SHELXL-97
_cell_angle_alpha 90.00
_cell_angle_beta 90.00
_cell_angle_gamma 90.00
_cell_formula_units_Z 4
_cell_length_a 5.8343(3)
_cell_length_b 7.4644(4)
_cell_length_c 37.7001(18)
_cell_measurement_reflns_used 9939
_cell_measurement_temperature 173(2)
_cell_measurement_theta_max 68.92
_cell_measurement_theta_min 2.34
_cell_volume 1641.82(14)
_computing_cell_refinement 'Bruker SAINT'
_computing_data_collection 'Bruker APEX2'
_computing_data_reduction 'Bruker SAINT'
_computing_molecular_graphics 'Bruker SHELXTL'
_computing_publication_material 'Bruker SHELXTL'
_computing_structure_refinement 'SHELXL-97 (Sheldrick, 1997)'
_computing_structure_solution 'SHELXS-97 (Sheldrick, 1990)'
_diffrn_ambient_temperature 173(2)
_diffrn_measured_fraction_theta_full 0.972
_diffrn_measured_fraction_theta_max 0.972
_diffrn_measurement_device_type 'Bruker APEX-II CCD'
_diffrn_measurement_method '\f and \w scans'
_diffrn_radiation_monochromator graphite
_diffrn_radiation_source 'fine-focus sealed tube'
_diffrn_radiation_type CuK\a
_diffrn_radiation_wavelength 1.54178
_diffrn_reflns_av_R_equivalents 0.0216
_diffrn_reflns_av_sigmaI/netI 0.0175
_diffrn_reflns_limit_h_max 6
_diffrn_reflns_limit_h_min -7
_diffrn_reflns_limit_k_max 6
_diffrn_reflns_limit_k_min -9
_diffrn_reflns_limit_l_max 45
_diffrn_reflns_limit_l_min -41
_diffrn_reflns_number 13100
_diffrn_reflns_theta_full 69.24
_diffrn_reflns_theta_max 69.24
_diffrn_reflns_theta_min 2.34
_diffrn_standards_number 0
_exptl_absorpt_coefficient_mu 3.473
_exptl_absorpt_correction_T_max 0.6065
_exptl_absorpt_correction_T_min 0.3678
_exptl_absorpt_correction_type multi-scan
_exptl_absorpt_process_details sadabs
_exptl_crystal_colour colorless
_exptl_crystal_density_diffrn 1.429
_exptl_crystal_density_method 'not measured'
_exptl_crystal_description irreg
_exptl_crystal_F_000 728
_exptl_crystal_size_max 0.36
_exptl_crystal_size_mid 0.20
_exptl_crystal_size_min 0.16
_refine_diff_density_max 0.289
_refine_diff_density_min -0.308
_refine_diff_density_rms 0.051
_refine_ls_abs_structure_details 'Flack H D (1983), Acta Cryst. A39, 876-881'
_refine_ls_abs_structure_Flack 0.024(16)
_refine_ls_extinction_method none
_refine_ls_goodness_of_fit_ref 1.028
_refine_ls_hydrogen_treatment mixed
_refine_ls_matrix_type full
_refine_ls_number_parameters 190
_refine_ls_number_reflns 2837
_refine_ls_number_restraints 0
_refine_ls_restrained_S_all 1.028
_refine_ls_R_factor_all 0.0245
_refine_ls_R_factor_gt 0.0243
_refine_ls_shift/su_max 0.004
_refine_ls_shift/su_mean 0.000
_refine_ls_structure_factor_coef Fsqd
_refine_ls_weighting_details 'calc w=1/[\s^2^(Fo^2^)+(0.0391P)^2^+0.6504P] where P=(Fo^2^+2Fc^2^)/3'
_refine_ls_weighting_scheme calc
_refine_ls_wR_factor_gt 0.0653
_refine_ls_wR_factor_ref 0.0654
_reflns_number_gt 2816
_reflns_number_total 2837
_reflns_threshold_expression >2sigma(I)
_cod_data_source_file c1sc00434d.txt
_cod_data_source_block bp_8_037b
_cod_depositor_comments
;
The following automatic conversions were performed:

'_symmetry_cell_setting' value 'Orthorhombic' changed to
'orthorhombic' according to
/usr/data/users/saulius/automatic-downloads/retrospective/RSC/lib/dictionaries/cif_core.dic
dictionary named 'cif_core.dic' version 2.4.2 from 2011-04-26.

Automatic conversion script
Id: cif_fix_values 2281 2013-09-26 08:29:07Z andrius 
;
_cod_original_sg_symbol_H-M P2(1)2(1)2(1)
_cod_database_code 1515536

loop_
_symmetry_equiv_pos_as_xyz
'x, y, z'
'-x+1/2, -y, z+1/2'
'-x, y+1/2, -z+1/2'
'x+1/2, -y+1/2, -z'

loop_
_atom_site_label
_atom_site_type_symbol
_atom_site_fract_x
_atom_site_fract_y
_atom_site_fract_z
_atom_site_U_iso_or_equiv
_atom_site_adp_type
_atom_site_occupancy
_atom_site_symmetry_multiplicity
_atom_site_calc_flag
_atom_site_refinement_flags
Br1 Br 0.33767(5) 0.03062(4) 0.815225(6) 0.04457(10) Uani 1 1 d .
C1 C 0.1529(5) -0.1691(3) 0.63753(6) 0.0329(5) Uani 1 1 d .
H1A H 0.2371 -0.2482 0.6541 0.039 Uiso 1 1 calc R
H1B H 0.0053 -0.2268 0.6314 0.039 Uiso 1 1 calc R
C2 C 0.2954(4) -0.1357(3) 0.60385(6) 0.0287(5) Uani 1 1 d .
C3 C 0.2374(4) 0.0629(3) 0.59516(6) 0.0266(5) Uani 1 1 d .
H3A H 0.0728 0.0655 0.5878 0.032 Uiso 1 1 calc R
C4 C 0.2487(4) 0.1498(3) 0.63197(6) 0.0274(5) Uani 1 1 d .
H4A H 0.4116 0.1495 0.6402 0.033 Uiso 1 1 calc R
C5 C 0.1105(4) 0.0171(3) 0.65482(6) 0.0283(5) Uani 1 1 d .
H5A H -0.0557 0.0466 0.6520 0.034 Uiso 1 1 calc R
C6 C 0.1677(4) 0.0245(3) 0.69405(5) 0.0271(4) Uani 1 1 d .
C7 C 0.3774(4) -0.0379(3) 0.70650(6) 0.0313(5) Uani 1 1 d .
H7A H 0.4873 -0.0824 0.6901 0.038 Uiso 1 1 calc R
C8 C 0.4286(4) -0.0362(3) 0.74253(6) 0.0320(5) Uani 1 1 d .
H8A H 0.5714 -0.0803 0.7509 0.038 Uiso 1 1 calc R
C9 C 0.2681(4) 0.0308(3) 0.76579(5) 0.0297(5) Uani 1 1 d .
C10 C 0.0618(4) 0.0981(3) 0.75439(6) 0.0328(5) Uani 1 1 d .
H10A H -0.0450 0.1464 0.7708 0.039 Uiso 1 1 calc R
C11 C 0.0121(4) 0.0942(3) 0.71839(6) 0.0304(5) Uani 1 1 d .
H11A H -0.1304 0.1398 0.7102 0.037 Uiso 1 1 calc R
C12 C 0.1588(5) 0.3405(3) 0.63318(6) 0.0372(5) Uani 1 1 d .
H12A H 0.2542 0.4171 0.6181 0.056 Uiso 1 1 calc R
H12B H 0.1638 0.3846 0.6577 0.056 Uiso 1 1 calc R
H12C H 0.0003 0.3429 0.6246 0.056 Uiso 1 1 calc R
C13 C 0.3721(4) 0.1465(3) 0.56534(6) 0.0332(5) Uani 1 1 d .
C14 C 0.2814(5) 0.1564(4) 0.53326(7) 0.0457(7) Uani 1 1 d .
H14A H 0.1357 0.0930 0.5276 0.069 Uiso 1 1 d R
H14B H 0.3517 0.2084 0.5140 0.069 Uiso 1 1 d R
C15 C 0.6048(5) 0.2194(5) 0.57349(8) 0.0537(8) Uani 1 1 d .
H15A H 0.6726 0.2692 0.5518 0.081 Uiso 1 1 calc R
H15B H 0.7026 0.1230 0.5825 0.081 Uiso 1 1 calc R
H15C H 0.5918 0.3139 0.5914 0.081 Uiso 1 1 calc R
C16 C 0.2416(4) -0.2559(3) 0.57257(6) 0.0298(5) Uani 1 1 d .
C17 C -0.0405(5) -0.3703(4) 0.53431(7) 0.0466(7) Uani 1 1 d .
H17A H -0.2068 -0.3672 0.5307 0.070 Uiso 1 1 calc R
H17B H 0.0088 -0.4943 0.5382 0.070 Uiso 1 1 calc R
H17C H 0.0367 -0.3219 0.5133 0.070 Uiso 1 1 calc R
O1 O 0.5321(3) -0.1541(2) 0.61206(5) 0.0385(4) Uani 1 1 d .
H1C H 0.5610 -0.2618 0.6167 0.058 Uiso 1 1 calc R
O2 O 0.0185(3) -0.2629(2) 0.56506(4) 0.0360(4) Uani 1 1 d .
O3 O 0.3871(3) -0.3302(2) 0.55558(5) 0.0424(4) Uani 1 1 d .

loop_
_atom_site_aniso_label
_atom_site_aniso_U_11
_atom_site_aniso_U_22
_atom_site_aniso_U_33
_atom_site_aniso_U_23
_atom_site_aniso_U_13
_atom_site_aniso_U_12
Br1 0.05029(16) 0.05768(16) 0.02576(13) 0.00007(11) -0.00298(11) -0.01601(13)
C1 0.0428(13) 0.0281(10) 0.0278(11) 0.0009(9) -0.0009(11) -0.0066(11)
C2 0.0296(12) 0.0285(11) 0.0281(11) 0.0012(9) -0.0051(10) 0.0033(9)
C3 0.0238(10) 0.0300(11) 0.0262(10) 0.0025(9) 0.0003(8) 0.0038(8)
C4 0.0263(10) 0.0280(11) 0.0280(11) 0.0003(9) -0.0008(9) 0.0002(9)
C5 0.0281(11) 0.0303(10) 0.0266(10) 0.0008(9) -0.0010(8) -0.0022(9)
C6 0.0292(10) 0.0249(9) 0.0273(10) -0.0007(8) 0.0032(9) -0.0032(10)
C7 0.0298(12) 0.0347(10) 0.0295(11) -0.0033(9) 0.0036(9) 0.0044(11)
C8 0.0290(11) 0.0345(10) 0.0324(11) 0.0016(10) -0.0022(9) -0.0023(10)
C9 0.0400(12) 0.0273(10) 0.0217(10) -0.0005(9) -0.0007(9) -0.0091(10)
C10 0.0327(12) 0.0338(11) 0.0320(12) -0.0041(10) 0.0097(10) -0.0010(10)
C11 0.0274(11) 0.0300(10) 0.0339(12) 0.0010(10) 0.0026(9) 0.0020(9)
C12 0.0464(14) 0.0286(10) 0.0367(12) -0.0013(9) 0.0009(12) 0.0028(11)
C13 0.0394(13) 0.0280(11) 0.0321(12) 0.0025(9) 0.0073(11) 0.0053(10)
C14 0.0605(18) 0.0468(15) 0.0298(12) 0.0078(11) 0.0027(12) -0.0014(13)
C15 0.0361(15) 0.0650(18) 0.0602(18) 0.0151(16) 0.0083(13) -0.0076(13)
C16 0.0350(12) 0.0259(10) 0.0286(11) 0.0025(9) 0.0020(10) 0.0017(9)
C17 0.0451(15) 0.0563(17) 0.0383(13) -0.0122(13) -0.0055(12) -0.0101(13)
O1 0.0370(10) 0.0362(9) 0.0423(10) -0.0014(7) -0.0112(8) 0.0103(8)
O2 0.0340(9) 0.0424(9) 0.0316(8) -0.0098(8) -0.0037(7) 0.0004(8)
O3 0.0364(10) 0.0472(10) 0.0436(10) -0.0129(9) 0.0042(8) 0.0036(8)

loop_
_atom_type_symbol
_atom_type_description
_atom_type_scat_dispersion_real
_atom_type_scat_dispersion_imag
_atom_type_scat_source
C C 0.0181 0.0091 'International Tables Vol C Tables 4.2.6.8 and 6.1.1.4'
H H 0.0000 0.0000 'International Tables Vol C Tables 4.2.6.8 and 6.1.1.4'
O O 0.0492 0.0322 'International Tables Vol C Tables 4.2.6.8 and 6.1.1.4'
Br Br -0.6763 1.2805 'International Tables Vol C Tables 4.2.6.8 and 6.1.1.4'

loop_
_geom_angle_atom_site_label_1
_geom_angle_atom_site_label_2
_geom_angle_atom_site_label_3
_geom_angle
C2 C1 C5 106.72(17)
C2 C1 H1A 110.4
C5 C1 H1A 110.4
C2 C1 H1B 110.4
C5 C1 H1B 110.4
H1A C1 H1B 108.6
O1 C2 C16 108.28(19)
O1 C2 C1 109.24(19)
C16 C2 C1 115.8(2)
O1 C2 C3 110.42(18)
C16 C2 C3 110.84(18)
C1 C2 C3 102.15(18)
C13 C3 C4 118.54(19)
C13 C3 C2 116.00(19)
C4 C3 C2 101.74(17)
C13 C3 H3A 106.6
C4 C3 H3A 106.6
C2 C3 H3A 106.6
C12 C4 C3 114.16(19)
C12 C4 C5 113.9(2)
C3 C4 C5 102.22(17)
C12 C4 H4A 108.8
C3 C4 H4A 108.8
C5 C4 H4A 108.8
C6 C5 C4 113.97(18)
C6 C5 C1 113.99(18)
C4 C5 C1 104.89(17)
C6 C5 H5A 107.9
C4 C5 H5A 107.9
C1 C5 H5A 107.9
C7 C6 C11 118.4(2)
C7 C6 C5 120.70(19)
C11 C6 C5 120.9(2)
C6 C7 C8 121.0(2)
C6 C7 H7A 119.5
C8 C7 H7A 119.5
C9 C8 C7 118.6(2)
C9 C8 H8A 120.7
C7 C8 H8A 120.7
C10 C9 C8 122.0(2)
C10 C9 Br1 119.50(18)
C8 C9 Br1 118.52(18)
C9 C10 C11 118.8(2)
C9 C10 H10A 120.6
C11 C10 H10A 120.6
C10 C11 C6 121.1(2)
C10 C11 H11A 119.5
C6 C11 H11A 119.5
C4 C12 H12A 109.5
C4 C12 H12B 109.5
H12A C12 H12B 109.5
C4 C12 H12C 109.5
H12A C12 H12C 109.5
H12B C12 H12C 109.5
C14 C13 C15 122.1(2)
C14 C13 C3 119.8(2)
C15 C13 C3 118.1(2)
C13 C14 H14A 120.8
C13 C14 H14B 124.6
H14A C14 H14B 114.3
C13 C15 H15A 109.5
C13 C15 H15B 109.5
H15A C15 H15B 109.5
C13 C15 H15C 109.5
H15A C15 H15C 109.5
H15B C15 H15C 109.5
O3 C16 O2 124.0(2)
O3 C16 C2 122.9(2)
O2 C16 C2 113.0(2)
O2 C17 H17A 109.5
O2 C17 H17B 109.5
H17A C17 H17B 109.5
O2 C17 H17C 109.5
H17A C17 H17C 109.5
H17B C17 H17C 109.5
C2 O1 H1C 109.5
C16 O2 C17 115.0(2)

loop_
_geom_bond_atom_site_label_1
_geom_bond_atom_site_label_2
_geom_bond_distance
Br1 C9 1.907(2)
C1 C2 1.538(3)
C1 C5 1.554(3)
C1 H1A 0.9900
C1 H1B 0.9900
C2 O1 1.422(3)
C2 C16 1.515(3)
C2 C3 1.556(3)
C3 C13 1.507(3)
C3 C4 1.533(3)
C3 H3A 1.0000
C4 C12 1.517(3)
C4 C5 1.541(3)
C4 H4A 1.0000
C5 C6 1.517(3)
C5 H5A 1.0000
C6 C7 1.390(3)
C6 C11 1.392(3)
C7 C8 1.391(3)
C7 H7A 0.9500
C8 C9 1.377(3)
C8 H8A 0.9500
C9 C10 1.374(3)
C10 C11 1.388(3)
C10 H10A 0.9500
C11 H11A 0.9500
C12 H12A 0.9800
C12 H12B 0.9800
C12 H12C 0.9800
C13 C14 1.322(4)
C13 C15 1.495(4)
C14 H14A 0.9962
C14 H14B 0.9202
C15 H15A 0.9800
C15 H15B 0.9800
C15 H15C 0.9800
C16 O3 1.199(3)
C16 O2 1.333(3)
C17 O2 1.451(3)
C17 H17A 0.9800
C17 H17B 0.9800
C17 H17C 0.9800
O1 H1C 0.8400

loop_
_geom_hbond_atom_site_label_D
_geom_hbond_atom_site_label_H
_geom_hbond_atom_site_label_A
_geom_hbond_distance_DH
_geom_hbond_distance_HA
_geom_hbond_distance_DA
_geom_hbond_angle_DHA
_geom_hbond_site_symmetry_A
O1 H1C Br1 0.84 3.05 3.6918(17) 134.5 3_646

loop_
_geom_torsion_atom_site_label_1
_geom_torsion_atom_site_label_2
_geom_torsion_atom_site_label_3
_geom_torsion_atom_site_label_4
_geom_torsion
C5 C1 C2 O1 93.5(2)
C5 C1 C2 C16 -144.02(19)
C5 C1 C2 C3 -23.5(2)
O1 C2 C3 C13 57.2(3)
C16 C2 C3 C13 -62.8(2)
C1 C2 C3 C13 173.3(2)
O1 C2 C3 C4 -73.0(2)
C16 C2 C3 C4 167.05(19)
C1 C2 C3 C4 43.1(2)
C13 C3 C4 C12 61.6(3)
C2 C3 C4 C12 -169.9(2)
C13 C3 C4 C5 -174.91(19)
C2 C3 C4 C5 -46.4(2)
C12 C4 C5 C6 -79.5(2)
C3 C4 C5 C6 156.86(18)
C12 C4 C5 C1 155.2(2)
C3 C4 C5 C1 31.5(2)
C2 C1 C5 C6 -130.0(2)
C2 C1 C5 C4 -4.7(2)
C4 C5 C6 C7 -70.4(3)
C1 C5 C6 C7 50.0(3)
C4 C5 C6 C11 109.5(2)
C1 C5 C6 C11 -130.2(2)
C11 C6 C7 C8 2.0(3)
C5 C6 C7 C8 -178.2(2)
C6 C7 C8 C9 -0.8(4)
C7 C8 C9 C10 -1.0(4)
C7 C8 C9 Br1 179.35(18)
C8 C9 C10 C11 1.6(4)
Br1 C9 C10 C11 -178.81(19)
C9 C10 C11 C6 -0.3(3)
C7 C6 C11 C10 -1.4(3)
C5 C6 C11 C10 178.7(2)
C4 C3 C13 C14 -140.0(2)
C2 C3 C13 C14 98.4(3)
C4 C3 C13 C15 38.8(3)
C2 C3 C13 C15 -82.7(3)
O1 C2 C16 O3 -9.6(3)
C1 C2 C16 O3 -132.7(3)
C3 C2 C16 O3 111.6(3)
O1 C2 C16 O2 173.4(2)
C1 C2 C16 O2 50.4(3)
C3 C2 C16 O2 -65.4(3)
O3 C16 O2 C17 0.5(4)
C2 C16 O2 C17 177.4(2)
